data_4107080
loop_
_publ_author_name
'Wai Yiu Hung'
'Bin Liu'
'Wangge Shou'
'Ting Bin Wen'
'Chuan Shi'
'Herman H.-Y. Sung'
'Ian D. Williams'
'Zhenyang Lin'
'Guochen Jia'

_publ_section_title
;
 Electrophilic Substitution Reactions of Metallabenzynes
;
_journal_name_full 'Journal of the American Chemical Society'
_journal_page_first 18350
_journal_page_last 18360
_journal_paper_doi 10.1021/ja207315h
_journal_volume 133
_journal_year 2011
_chemical_formula_sum 'C43.5 H37 Cl7 O Os P2'
_chemical_formula_weight 1076.02
_chemical_name_systematic
; 
 ? 
;
_space_group_IT_number 15
_symmetry_cell_setting monoclinic
_symmetry_space_group_name_Hall '-C 2yc'
_symmetry_space_group_name_H-M 'C 1 2/c 1'
_atom_sites_solution_hydrogens geom
_atom_sites_solution_primary direct
_atom_sites_solution_secondary difmap
_audit_creation_method SHELXL-97
_cell_angle_alpha 90.00
_cell_angle_beta 99.8030(10)
_cell_angle_gamma 90.00
_cell_formula_units_Z 8
_cell_length_a 21.2492(10)
_cell_length_b 10.0490(5)
_cell_length_c 39.926(2)
_cell_measurement_reflns_used 5799
_cell_measurement_temperature 173(2)
_cell_measurement_theta_max 28.28
_cell_measurement_theta_min 2.26
_cell_volume 8401.0(7)
_computing_structure_refinement 'SHELXL-97 (Sheldrick, 1997)'
_computing_structure_solution 'SHELXS-97 (Sheldrick, 1990)'
_diffrn_ambient_temperature 173(2)
_diffrn_measured_fraction_theta_full 0.983
_diffrn_measured_fraction_theta_max 0.983
_diffrn_radiation_monochromator graphite
_diffrn_radiation_source 'fine-focus sealed tube'
_diffrn_radiation_type MoK\a
_diffrn_radiation_wavelength 0.71073
_diffrn_reflns_av_R_equivalents 0.0284
_diffrn_reflns_av_sigmaI/netI 0.0268
_diffrn_reflns_limit_h_max 25
_diffrn_reflns_limit_h_min -25
_diffrn_reflns_limit_k_max 11
_diffrn_reflns_limit_k_min -11
_diffrn_reflns_limit_l_max 47
_diffrn_reflns_limit_l_min -42
_diffrn_reflns_number 28935
_diffrn_reflns_theta_full 25.00
_diffrn_reflns_theta_max 25.00
_diffrn_reflns_theta_min 2.07
_exptl_absorpt_coefficient_mu 3.592
_exptl_absorpt_correction_T_max 1.00
_exptl_absorpt_correction_T_min 0.88
_exptl_absorpt_correction_type multi-scan
_exptl_absorpt_process_details SADABS
_exptl_crystal_colour red
_exptl_crystal_density_diffrn 1.701
_exptl_crystal_description block
_exptl_crystal_F_000 4248
_exptl_crystal_size_max 0.20
_exptl_crystal_size_mid 0.15
_exptl_crystal_size_min 0.12
_refine_diff_density_max 0.870
_refine_diff_density_min -0.861
_refine_diff_density_rms 0.090
_refine_ls_extinction_method none
_refine_ls_goodness_of_fit_ref 1.012
_refine_ls_hydrogen_treatment constr
_refine_ls_matrix_type full
_refine_ls_number_parameters 492
_refine_ls_number_reflns 7245
_refine_ls_number_restraints 0
_refine_ls_restrained_S_all 1.012
_refine_ls_R_factor_all 0.0323
_refine_ls_R_factor_gt 0.0268
_refine_ls_shift/su_max 0.002
_refine_ls_shift/su_mean 0.000
_refine_ls_structure_factor_coef Fsqd
_refine_ls_weighting_details 'calc w=1/[\s^2^(Fo^2^)+(0.0350P)^2^+15.9109P] where P=(Fo^2^+2Fc^2^)/3'
_refine_ls_weighting_scheme calc
_refine_ls_wR_factor_gt 0.0618
_refine_ls_wR_factor_ref 0.0637
_reflns_number_gt 6426
_reflns_number_total 7245
_reflns_threshold_expression >2sigma(I)
_cod_data_source_file ja207315h_si_004.cif
_cod_data_source_block yiu38
_cod_original_formula_sum 'C43.50 H37 Cl7 O Os P2'
_cod_database_code 4107080

loop_
_symmetry_equiv_pos_as_xyz
'x, y, z'
'-x, y, -z+1/2'
'x+1/2, y+1/2, z'
'-x+1/2, y+1/2, -z+1/2'
'-x, -y, -z'
'x, -y, z-1/2'
'-x+1/2, -y+1/2, -z'
'x+1/2, -y+1/2, z-1/2'

loop_
_atom_site_label
_atom_site_type_symbol
_atom_site_fract_x
_atom_site_fract_y
_atom_site_fract_z
_atom_site_U_iso_or_equiv
_atom_site_adp_type
_atom_site_occupancy
_atom_site_symmetry_multiplicity
_atom_site_calc_flag
_atom_site_refinement_flags
Os1 Os 0.533688(6) 0.574461(12) 0.130416(3) 0.01884(6) Uani 1 1 d .
P1 P 0.62575(4) 0.56429(8) 0.17561(2) 0.02080(19) Uani 1 1 d .
P2 P 0.43757(4) 0.57538(9) 0.08802(2) 0.02097(19) Uani 1 1 d .
Cl1 Cl 0.47822(4) 0.41373(8) 0.16094(2) 0.02683(19) Uani 1 1 d .
Cl2 Cl 0.57479(4) 0.39101(8) 0.10317(2) 0.02709(19) Uani 1 1 d .
Cl3 Cl 0.49617(5) 1.01672(10) 0.15184(3) 0.0446(3) Uani 1 1 d .
Cl4 Cl 0.64615(6) 0.83682(11) 0.06350(3) 0.0516(3) Uani 1 1 d .
O1 O 0.48789(11) 0.7075(2) 0.16073(6) 0.0247(5) Uani 1 1 d .
C1 C 0.51845(17) 0.7608(3) 0.14073(9) 0.0250(8) Uani 1 1 d .
C2 C 0.53126(17) 0.8880(4) 0.13154(9) 0.0266(8) Uani 1 1 d .
C3 C 0.56994(19) 0.9137(4) 0.10783(10) 0.0332(9) Uani 1 1 d .
C4 C 0.59545(18) 0.8023(4) 0.09330(9) 0.0303(9) Uani 1 1 d .
C5 C 0.58475(17) 0.6729(4) 0.09925(9) 0.0253(8) Uani 1 1 d .
H5A H 0.6056 0.6145 0.0860 0.030 Uiso 1 1 calc R
C6 C 0.5839(2) 1.0541(4) 0.09879(13) 0.0503(12) Uani 1 1 d .
H6A H 0.5614 1.1157 0.1117 0.075 Uiso 1 1 calc R
H6B H 0.5695 1.0681 0.0744 0.075 Uiso 1 1 calc R
H6C H 0.6300 1.0704 0.1044 0.075 Uiso 1 1 calc R
C11 C 0.60971(16) 0.6407(4) 0.21468(9) 0.0244(8) Uani 1 1 d .
C12 C 0.59768(17) 0.7774(4) 0.21545(10) 0.0290(8) Uani 1 1 d .
H12A H 0.5999 0.8302 0.1960 0.035 Uiso 1 1 calc R
C13 C 0.58259(18) 0.8361(4) 0.24431(10) 0.0342(9) Uani 1 1 d .
H13A H 0.5746 0.9290 0.2445 0.041 Uiso 1 1 calc R
C14 C 0.57897(18) 0.7611(4) 0.27282(10) 0.0374(10) Uani 1 1 d .
H14A H 0.5689 0.8022 0.2927 0.045 Uiso 1 1 calc R
C15 C 0.59008(18) 0.6255(4) 0.27236(10) 0.0358(9) Uani 1 1 d .
H15A H 0.5871 0.5730 0.2918 0.043 Uiso 1 1 calc R
C16 C 0.60554(18) 0.5664(4) 0.24350(10) 0.0301(8) Uani 1 1 d .
H16A H 0.6134 0.4733 0.2434 0.036 Uiso 1 1 calc R
C21 C 0.65867(16) 0.4008(4) 0.18963(9) 0.0245(8) Uani 1 1 d .
C22 C 0.72073(17) 0.3944(4) 0.20846(10) 0.0308(9) Uani 1 1 d .
H22A H 0.7449 0.4739 0.2130 0.037 Uiso 1 1 calc R
C23 C 0.74696(18) 0.2758(4) 0.22042(10) 0.0359(9) Uani 1 1 d .
H23A H 0.7892 0.2734 0.2329 0.043 Uiso 1 1 calc R
C24 C 0.7123(2) 0.1596(4) 0.21448(11) 0.0389(10) Uani 1 1 d .
H24A H 0.7303 0.0772 0.2230 0.047 Uiso 1 1 calc R
C25 C 0.65092(19) 0.1640(4) 0.19604(11) 0.0374(10) Uani 1 1 d .
H25A H 0.6268 0.0843 0.1919 0.045 Uiso 1 1 calc R
C26 C 0.62442(18) 0.2833(4) 0.18360(10) 0.0304(8) Uani 1 1 d .
H26A H 0.5824 0.2849 0.1708 0.037 Uiso 1 1 calc R
C31 C 0.69685(17) 0.6484(3) 0.16596(9) 0.0256(8) Uani 1 1 d .
C32 C 0.73069(19) 0.7441(4) 0.18674(11) 0.0393(10) Uani 1 1 d .
H32A H 0.7149 0.7744 0.2063 0.047 Uiso 1 1 calc R
C33 C 0.7871(2) 0.7959(5) 0.17940(13) 0.0499(12) Uani 1 1 d .
H33A H 0.8096 0.8617 0.1938 0.060 Uiso 1 1 calc R
C34 C 0.8104(2) 0.7523(5) 0.15151(13) 0.0506(12) Uani 1 1 d .
H34A H 0.8498 0.7860 0.1469 0.061 Uiso 1 1 calc R
C35 C 0.7770(2) 0.6601(4) 0.13015(12) 0.0439(11) Uani 1 1 d .
H35A H 0.7927 0.6321 0.1104 0.053 Uiso 1 1 calc R
C36 C 0.72037(18) 0.6075(4) 0.13728(10) 0.0330(9) Uani 1 1 d .
H36A H 0.6976 0.5434 0.1225 0.040 Uiso 1 1 calc R
C41 C 0.36890(18) 0.6375(4) 0.10523(10) 0.0302(9) Uani 1 1 d .
C42 C 0.3205(2) 0.5512(5) 0.11046(12) 0.0428(11) Uani 1 1 d .
H42A H 0.3217 0.4609 0.1035 0.051 Uiso 1 1 calc R
C43 C 0.2709(2) 0.5956(5) 0.12568(14) 0.0568(14) Uani 1 1 d .
H43A H 0.2379 0.5358 0.1290 0.068 Uiso 1 1 calc R
C44 C 0.2688(2) 0.7242(6) 0.13594(12) 0.0558(13) Uani 1 1 d .
H44A H 0.2341 0.7540 0.1462 0.067 Uiso 1 1 calc R
C45 C 0.3167(2) 0.8116(5) 0.13157(12) 0.0510(13) Uani 1 1 d .
H45A H 0.3152 0.9014 0.1389 0.061 Uiso 1 1 calc R
C46 C 0.36728(19) 0.7686(4) 0.11648(10) 0.0374(10) Uani 1 1 d .
H46A H 0.4007 0.8283 0.1138 0.045 Uiso 1 1 calc R
C51 C 0.44700(17) 0.6773(3) 0.05124(9) 0.0242(8) Uani 1 1 d .
C52 C 0.4150(2) 0.7943(4) 0.04236(10) 0.0389(10) Uani 1 1 d .
H52A H 0.3831 0.8245 0.0546 0.047 Uiso 1 1 calc R
C53 C 0.4301(3) 0.8682(5) 0.01510(13) 0.0556(13) Uani 1 1 d .
H53A H 0.4089 0.9503 0.0091 0.067 Uiso 1 1 calc R
C54 C 0.4745(2) 0.8240(5) -0.00291(12) 0.0496(12) Uani 1 1 d .
H54A H 0.4844 0.8758 -0.0212 0.059 Uiso 1 1 calc R
C55 C 0.5052(2) 0.7063(4) 0.00500(11) 0.0417(10) Uani 1 1 d .
H55A H 0.5354 0.6748 -0.0081 0.050 Uiso 1 1 calc R
C56 C 0.49200(19) 0.6333(4) 0.03212(10) 0.0333(9) Uani 1 1 d .
H56A H 0.5139 0.5519 0.0379 0.040 Uiso 1 1 calc R
C61 C 0.40680(16) 0.4192(3) 0.06767(9) 0.0244(8) Uani 1 1 d .
C62 C 0.36150(18) 0.4285(4) 0.03787(10) 0.0343(9) Uani 1 1 d .
H62A H 0.3504 0.5132 0.0280 0.041 Uiso 1 1 calc R
C63 C 0.3330(2) 0.3155(4) 0.02279(11) 0.0411(10) Uani 1 1 d .
H63A H 0.3021 0.3226 0.0027 0.049 Uiso 1 1 calc R
C64 C 0.34900(19) 0.1916(4) 0.03675(11) 0.0394(10) Uani 1 1 d .
H64A H 0.3291 0.1140 0.0263 0.047 Uiso 1 1 calc R
C65 C 0.39397(19) 0.1813(4) 0.06593(11) 0.0365(10) Uani 1 1 d .
H65A H 0.4053 0.0962 0.0755 0.044 Uiso 1 1 calc R
C66 C 0.42284(18) 0.2953(3) 0.08153(10) 0.0286(8) Uani 1 1 d .
H66A H 0.4536 0.2876 0.1017 0.034 Uiso 1 1 calc R
C1S C 0.1832(3) 0.7999(7) 0.0491(2) 0.089(2) Uani 1 1 d .
H1SA H 0.1752 0.7817 0.0724 0.107 Uiso 1 1 calc R
H1SB H 0.1412 0.8062 0.0341 0.107 Uiso 1 1 calc R
C2S C 1.0000 0.7890(7) 0.2500 0.0582(19) Uani 1 2 d S
H2SA H 0.9851 0.8454 0.2664 0.070 Uiso 1 1 d R
Cl11 Cl 0.22387(9) 0.66841(19) 0.03624(5) 0.0980(6) Uani 1 1 d .
Cl12 Cl 0.22120(10) 0.95174(18) 0.04915(5) 0.0950(6) Uani 1 1 d .
Cl13 Cl 0.93619(8) 0.69669(15) 0.22952(4) 0.0765(4) Uani 1 1 d .

loop_
_atom_site_aniso_label
_atom_site_aniso_U_11
_atom_site_aniso_U_22
_atom_site_aniso_U_33
_atom_site_aniso_U_23
_atom_site_aniso_U_13
_atom_site_aniso_U_12
Os1 0.02091(8) 0.01569(8) 0.02023(8) -0.00051(6) 0.00439(5) 0.00048(5)
P1 0.0200(4) 0.0198(4) 0.0227(5) 0.0000(4) 0.0041(4) -0.0014(3)
P2 0.0223(5) 0.0197(4) 0.0211(5) -0.0017(4) 0.0042(4) 0.0021(3)
Cl1 0.0250(4) 0.0283(5) 0.0280(5) 0.0044(4) 0.0068(4) -0.0025(3)
Cl2 0.0296(5) 0.0192(4) 0.0342(5) -0.0048(4) 0.0103(4) 0.0017(3)
Cl3 0.0506(6) 0.0236(5) 0.0562(7) -0.0144(5) -0.0005(5) 0.0104(4)
Cl4 0.0672(8) 0.0457(6) 0.0480(7) 0.0076(5) 0.0270(6) -0.0179(5)
O1 0.0268(13) 0.0224(13) 0.0254(13) -0.0043(11) 0.0062(11) 0.0041(10)
C1 0.0265(18) 0.0205(18) 0.0267(19) -0.0050(15) 0.0005(15) 0.0074(14)
C2 0.031(2) 0.0169(17) 0.029(2) -0.0070(15) -0.0038(16) 0.0039(14)
C3 0.037(2) 0.023(2) 0.035(2) 0.0032(17) -0.0058(18) -0.0038(16)
C4 0.034(2) 0.031(2) 0.025(2) 0.0047(16) 0.0054(16) -0.0073(16)
C5 0.0270(19) 0.0283(19) 0.0217(19) 0.0025(15) 0.0075(15) -0.0033(15)
C6 0.062(3) 0.033(2) 0.054(3) 0.008(2) 0.005(2) -0.006(2)
C11 0.0216(18) 0.0281(19) 0.0232(19) -0.0033(16) 0.0032(15) -0.0034(14)
C12 0.030(2) 0.029(2) 0.026(2) -0.0021(16) 0.0008(16) -0.0014(16)
C13 0.031(2) 0.035(2) 0.035(2) -0.0115(18) -0.0002(18) 0.0041(16)
C14 0.032(2) 0.051(3) 0.031(2) -0.012(2) 0.0100(17) 0.0005(18)
C15 0.031(2) 0.047(2) 0.030(2) 0.0010(19) 0.0096(17) -0.0072(18)
C16 0.030(2) 0.032(2) 0.029(2) 0.0008(17) 0.0083(16) -0.0046(16)
C21 0.0229(18) 0.030(2) 0.0218(18) 0.0008(15) 0.0060(14) 0.0056(14)
C22 0.025(2) 0.037(2) 0.029(2) -0.0020(17) 0.0011(16) 0.0023(16)
C23 0.027(2) 0.049(2) 0.030(2) 0.0039(19) -0.0005(17) 0.0080(18)
C24 0.041(2) 0.038(2) 0.038(2) 0.0110(19) 0.0065(19) 0.0157(19)
C25 0.036(2) 0.027(2) 0.047(3) 0.0086(18) 0.0009(19) -0.0014(17)
C26 0.028(2) 0.028(2) 0.033(2) 0.0035(17) 0.0008(16) -0.0001(16)
C31 0.0240(18) 0.0246(19) 0.029(2) 0.0057(16) 0.0066(15) -0.0004(14)
C32 0.033(2) 0.046(3) 0.039(2) -0.005(2) 0.0054(18) -0.0121(19)
C33 0.040(3) 0.051(3) 0.058(3) -0.007(2) 0.006(2) -0.021(2)
C34 0.031(2) 0.053(3) 0.070(3) 0.010(3) 0.015(2) -0.014(2)
C35 0.037(2) 0.049(3) 0.050(3) 0.007(2) 0.020(2) -0.001(2)
C36 0.027(2) 0.036(2) 0.037(2) -0.0048(18) 0.0100(17) -0.0043(16)
C41 0.029(2) 0.034(2) 0.027(2) -0.0003(17) 0.0047(16) 0.0118(16)
C42 0.036(2) 0.044(3) 0.051(3) 0.006(2) 0.017(2) 0.0069(19)
C43 0.044(3) 0.068(4) 0.066(3) 0.012(3) 0.030(3) 0.012(2)
C44 0.049(3) 0.079(4) 0.045(3) -0.001(3) 0.022(2) 0.021(3)
C45 0.056(3) 0.051(3) 0.043(3) -0.013(2) 0.001(2) 0.024(2)
C46 0.037(2) 0.039(2) 0.034(2) -0.0063(19) 0.0001(18) 0.0123(18)
C51 0.0297(19) 0.0217(18) 0.0204(18) -0.0030(15) 0.0022(15) -0.0052(14)
C52 0.051(3) 0.034(2) 0.032(2) 0.0069(18) 0.0084(19) 0.0118(19)
C53 0.078(4) 0.038(3) 0.052(3) 0.015(2) 0.016(3) 0.013(2)
C54 0.074(3) 0.044(3) 0.033(2) 0.008(2) 0.017(2) -0.012(2)
C55 0.048(3) 0.047(3) 0.032(2) -0.003(2) 0.014(2) -0.007(2)
C56 0.038(2) 0.034(2) 0.029(2) -0.0043(18) 0.0082(17) 0.0021(17)
C61 0.0221(18) 0.0272(19) 0.0247(19) -0.0065(15) 0.0059(15) -0.0006(14)
C62 0.031(2) 0.034(2) 0.035(2) -0.0031(18) -0.0020(17) -0.0021(16)
C63 0.036(2) 0.044(3) 0.039(2) -0.005(2) -0.0049(19) -0.0065(18)
C64 0.036(2) 0.034(2) 0.048(3) -0.015(2) 0.006(2) -0.0110(17)
C65 0.038(2) 0.029(2) 0.043(2) -0.0031(18) 0.0095(19) -0.0060(17)
C66 0.029(2) 0.0239(19) 0.034(2) -0.0013(16) 0.0076(16) -0.0025(15)
C1S 0.071(4) 0.099(5) 0.103(5) -0.010(4) 0.030(4) -0.013(4)
C2S 0.061(4) 0.046(4) 0.065(5) 0.000 0.002(4) 0.000
Cl11 0.0783(11) 0.0939(13) 0.1195(15) 0.0032(11) 0.0104(10) 0.0172(9)
Cl12 0.1272(15) 0.0832(12) 0.0720(11) 0.0057(9) 0.0097(10) -0.0177(10)
Cl13 0.0782(10) 0.0704(9) 0.0761(10) 0.0145(8) -0.0002(8) -0.0315(8)

loop_
_atom_type_symbol
_atom_type_description
_atom_type_scat_dispersion_real
_atom_type_scat_dispersion_imag
_atom_type_scat_source
C C 0.0033 0.0016 'International Tables Vol C Tables 4.2.6.8 and 6.1.1.4'
H H 0.0000 0.0000 'International Tables Vol C Tables 4.2.6.8 and 6.1.1.4'
O O 0.0106 0.0060 'International Tables Vol C Tables 4.2.6.8 and 6.1.1.4'
P P 0.1023 0.0942 'International Tables Vol C Tables 4.2.6.8 and 6.1.1.4'
Cl Cl 0.1484 0.1585 'International Tables Vol C Tables 4.2.6.8 and 6.1.1.4'
Os Os -1.2165 7.6030 'International Tables Vol C Tables 4.2.6.8 and 6.1.1.4'

loop_
_geom_angle_atom_site_label_1
_geom_angle_atom_site_label_2
_geom_angle_atom_site_label_3
_geom_angle
_geom_angle_site_symmetry_3
C1 Os1 C5 77.79(15) .
C1 Os1 O1 34.64(13) .
C5 Os1 O1 112.42(13) .
C1 Os1 Cl2 157.55(12) .
C5 Os1 Cl2 79.76(11) .
O1 Os1 Cl2 167.81(7) .
C1 Os1 P2 89.62(10) .
C5 Os1 P2 92.56(10) .
O1 Os1 P2 88.99(7) .
Cl2 Os1 P2 90.85(3) .
C1 Os1 P1 91.44(10) .
C5 Os1 P1 91.65(10) .
O1 Os1 P1 89.57(7) .
Cl2 Os1 P1 89.73(3) .
P2 Os1 P1 175.78(3) .
C1 Os1 Cl1 114.62(12) .
C5 Os1 Cl1 167.46(11) .
O1 Os1 Cl1 80.03(7) .
Cl2 Os1 Cl1 87.80(3) .
P2 Os1 Cl1 85.99(3) .
P1 Os1 Cl1 89.86(3) .
C11 P1 C31 105.51(17) .
C11 P1 C21 103.50(17) .
C31 P1 C21 101.08(16) .
C11 P1 Os1 111.97(11) .
C31 P1 Os1 114.47(12) .
C21 P1 Os1 118.78(12) .
C41 P2 C51 108.33(17) .
C41 P2 C61 102.23(17) .
C51 P2 C61 101.70(16) .
C41 P2 Os1 111.80(12) .
C51 P2 Os1 111.64(12) .
C61 P2 Os1 120.05(12) .
C1 O1 Os1 64.30(19) .
O1 C1 C2 136.8(3) .
O1 C1 Os1 81.1(2) .
C2 C1 Os1 142.1(3) .
C1 C2 C3 121.8(3) .
C1 C2 Cl3 116.3(3) .
C3 C2 Cl3 121.9(3) .
C2 C3 C4 116.7(3) .
C2 C3 C6 120.5(4) .
C4 C3 C6 122.9(4) .
C5 C4 C3 127.2(4) .
C5 C4 Cl4 116.6(3) .
C3 C4 Cl4 116.2(3) .
C4 C5 Os1 134.3(3) .
C16 C11 C12 118.2(4) .
C16 C11 P1 122.0(3) .
C12 C11 P1 119.6(3) .
C13 C12 C11 120.5(4) .
C14 C13 C12 120.6(4) .
C13 C14 C15 119.6(4) .
C14 C15 C16 119.9(4) .
C15 C16 C11 121.1(4) .
C26 C21 C22 118.1(3) .
C26 C21 P1 123.2(3) .
C22 C21 P1 118.6(3) .
C23 C22 C21 121.1(4) .
C22 C23 C24 120.3(4) .
C23 C24 C25 119.4(4) .
C26 C25 C24 120.6(4) .
C25 C26 C21 120.5(3) .
C36 C31 C32 118.4(3) .
C36 C31 P1 117.7(3) .
C32 C31 P1 123.8(3) .
C33 C32 C31 120.9(4) .
C34 C33 C32 120.0(4) .
C33 C34 C35 120.2(4) .
C34 C35 C36 120.3(4) .
C31 C36 C35 120.3(4) .
C42 C41 C46 118.9(4) .
C42 C41 P2 120.2(3) .
C46 C41 P2 120.6(3) .
C43 C42 C41 120.4(4) .
C44 C43 C42 120.6(5) .
C43 C44 C45 120.3(4) .
C44 C45 C46 120.0(4) .
C45 C46 C41 119.9(4) .
C52 C51 C56 119.0(4) .
C52 C51 P2 124.7(3) .
C56 C51 P2 116.2(3) .
C51 C52 C53 119.1(4) .
C54 C53 C52 120.7(4) .
C53 C54 C55 120.7(4) .
C54 C55 C56 119.5(4) .
C55 C56 C51 120.9(4) .
C66 C61 C62 119.2(3) .
C66 C61 P2 123.3(3) .
C62 C61 P2 117.4(3) .
C63 C62 C61 120.3(4) .
C62 C63 C64 120.5(4) .
C65 C64 C63 119.7(4) .
C64 C65 C66 120.3(4) .
C61 C66 C65 120.1(4) .
Cl11 C1S Cl12 115.1(4) .
Cl13 C2S Cl13 115.1(4) 2_755

loop_
_geom_bond_atom_site_label_1
_geom_bond_atom_site_label_2
_geom_bond_distance
_geom_bond_site_symmetry_2
Os1 C1 1.956(3) .
Os1 C5 2.041(4) .
Os1 O1 2.144(2) .
Os1 Cl2 2.3808(8) .
Os1 P2 2.4207(9) .
Os1 P1 2.4273(9) .
Os1 Cl1 2.4437(9) .
P1 C11 1.822(4) .
P1 C31 1.828(4) .
P1 C21 1.835(4) .
P2 C41 1.826(4) .
P2 C51 1.829(4) .
P2 C61 1.836(4) .
Cl3 C2 1.758(4) .
Cl4 C4 1.770(4) .
O1 C1 1.234(4) .
C1 C2 1.370(5) .
C2 C3 1.380(6) .
C3 C4 1.411(6) .
C3 C6 1.499(5) .
C4 C5 1.347(5) .
C11 C16 1.387(5) .
C11 C12 1.398(5) .
C12 C13 1.380(5) .
C13 C14 1.378(6) .
C14 C15 1.383(6) .
C15 C16 1.385(6) .
C21 C26 1.387(5) .
C21 C22 1.404(5) .
C22 C23 1.367(6) .
C23 C24 1.380(6) .
C24 C25 1.385(6) .
C25 C26 1.380(5) .
C31 C36 1.387(5) .
C31 C32 1.388(5) .
C32 C33 1.382(6) .
C33 C34 1.365(7) .
C34 C35 1.372(7) .
C35 C36 1.387(6) .
C41 C42 1.388(6) .
C41 C46 1.394(6) .
C42 C43 1.378(6) .
C43 C44 1.359(7) .
C44 C45 1.379(7) .
C45 C46 1.387(6) .
C51 C52 1.374(5) .
C51 C56 1.393(5) .
C52 C53 1.399(6) .
C53 C54 1.357(7) .
C54 C55 1.361(6) .
C55 C56 1.376(6) .
C61 C66 1.382(5) .
C61 C62 1.400(5) .
C62 C63 1.377(5) .
C63 C64 1.382(6) .
C64 C65 1.379(6) .
C65 C66 1.395(5) .
C1S Cl11 1.706(7) .
C1S Cl12 1.726(7) .
C2S Cl13 1.729(4) .
C2S Cl13 1.729(4) 2_755
